data_7703235
loop_
_publ_author_name
'Lohrey, Trevor D.'
'Bergman, Robert G.'
'Arnold, John'

_publ_section_title
;
 Controlling dinitrogen functionalization at rhenium through alkali metal
 ion pairing.
;
_journal_issue 48
_journal_name_full 'Dalton transactions (Cambridge, England : 2003)'
_journal_page_first 17936
_journal_page_last 17944
_journal_paper_doi 10.1039/c9dt04489b
_journal_volume 48
_journal_year 2019
_chemical_formula_moiety 'C70 H92 N4 Na O2 Re2, C24 H32 Na O8, C4 H10 O'
_chemical_formula_sum 'C98 H134 N4 Na2 O11 Re2'
_chemical_formula_weight 1962.46
_chemical_properties_physical Air-sensitive,Moisture-sensitive
_space_group_crystal_system orthorhombic
_space_group_IT_number 56
_space_group_name_Hall '-P 2ab 2ac'
_space_group_name_H-M_alt 'P c c n'
_atom_sites_solution_hydrogens mixed
_atom_sites_solution_primary iterative
_atom_sites_solution_secondary difmap
_audit_creation_method SHELXL-2014/7
_audit_update_record
;
2019-07-24 deposited with the CCDC.	2019-11-25 downloaded from the CCDC.
;
_cell_angle_alpha 90
_cell_angle_beta 90
_cell_angle_gamma 90
_cell_formula_units_Z 4
_cell_length_a 26.7486(11)
_cell_length_b 14.7414(6)
_cell_length_c 23.3350(10)
_cell_measurement_reflns_used 138595
_cell_measurement_temperature 100(2)
_cell_measurement_theta_max 28.309
_cell_measurement_theta_min 2.290
_cell_volume 9201.3(7)
_computing_cell_refinement 'SAINT V8.38A Bruker, Madison WI'
_computing_data_collection 'Bruker APEX3 Bruker, Madison WI'
_computing_data_reduction 'SAINT V8.38A Bruker, Madison WI'
_computing_molecular_graphics ORTEP-32
_computing_publication_material WinGX
_computing_structure_refinement 'SHELXL-2014/7 (Sheldrick, 2014)'
_computing_structure_solution SHELXT
_diffrn_ambient_temperature 100(2)
_diffrn_detector_area_resol_mean 10.42
_diffrn_measured_fraction_theta_full 0.999
_diffrn_measured_fraction_theta_max 0.998
_diffrn_measurement_device_type 'Bruker D8 with PHOTON II CPAD detector'
_diffrn_measurement_method '\f and \w shutterless scans'
_diffrn_radiation_monochromator 'silicon 111'
_diffrn_radiation_type synchrotron
_diffrn_radiation_wavelength 0.7288
_diffrn_reflns_av_R_equivalents 0.0613
_diffrn_reflns_av_unetI/netI 0.0263
_diffrn_reflns_Laue_measured_fraction_full 0.999
_diffrn_reflns_Laue_measured_fraction_max 0.998
_diffrn_reflns_limit_h_max 34
_diffrn_reflns_limit_h_min -34
_diffrn_reflns_limit_k_max 19
_diffrn_reflns_limit_k_min -19
_diffrn_reflns_limit_l_max 30
_diffrn_reflns_limit_l_min -30
_diffrn_reflns_number 138595
_diffrn_reflns_point_group_measured_fraction_full 0.999
_diffrn_reflns_point_group_measured_fraction_max 0.998
_diffrn_reflns_theta_full 25.930
_diffrn_reflns_theta_max 28.309
_diffrn_reflns_theta_min 2.290
_diffrn_source 'Advanced Light Source, station 12.2.1'
_exptl_absorpt_coefficient_mu 2.857
_exptl_absorpt_correction_T_max 0.7457
_exptl_absorpt_correction_T_min 0.6219
_exptl_absorpt_correction_type multi-scan
_exptl_absorpt_process_details SADABS
_exptl_crystal_colour orange
_exptl_crystal_density_diffrn 1.417
_exptl_crystal_description block
_exptl_crystal_F_000 4040
_exptl_crystal_recrystallization_method 'Re-crystallisation from solvent: diethyl ether'
_exptl_crystal_size_max 0.135
_exptl_crystal_size_mid 0.115
_exptl_crystal_size_min 0.080
_refine_diff_density_max 0.556
_refine_diff_density_min -1.253
_refine_diff_density_rms 0.101
_refine_ls_extinction_method none
_refine_ls_goodness_of_fit_ref 1.053
_refine_ls_hydrogen_treatment mixed
_refine_ls_matrix_type full
_refine_ls_number_parameters 586
_refine_ls_number_reflns 10596
_refine_ls_number_restraints 13
_refine_ls_restrained_S_all 1.064
_refine_ls_R_factor_all 0.0260
_refine_ls_R_factor_gt 0.0235
_refine_ls_shift/su_max 0.009
_refine_ls_shift/su_mean 0.000
_refine_ls_structure_factor_coef Fsqd
_refine_ls_weighting_details 'w=1/[\s^2^(Fo^2^)+(0.0093P)^2^+15.3966P] where P=(Fo^2^+2Fc^2^)/3'
_refine_ls_weighting_scheme calc
_refine_ls_wR_factor_gt 0.0523
_refine_ls_wR_factor_ref 0.0535
_reflns_Friedel_coverage 0.000
_reflns_number_gt 9791
_reflns_number_total 10596
_reflns_threshold_expression 'I > 2\s(I)'
_cod_data_source_file c9dt04489b2.cif
_cod_data_source_block shelx_CCDC8
_cod_depositor_comments
;
The following automatic conversions were performed:

data item '_atom_sites_solution_secondary' value 'diffmap' was
changed to 'difmap'.

Automatic conversion script
Id: cif_fix_values 7556 2019-12-06 15:28:31Z antanas 
;
_cod_database_code 7703235
_shelx_shelxl_version_number 2014/7
_shelx_space_group_comment
;
The symmetry employed for this shelxl refinement is uniquely defined
by the following loop, which should always be used as a source of
symmetry information in preference to the above space-group names.
They are only intended as comments.
;

loop_
_space_group_symop_operation_xyz
'x, y, z'
'-x+1/2, -y+1/2, z'
'-x, y+1/2, -z+1/2'
'x+1/2, -y, -z+1/2'
'-x, -y, -z'
'x-1/2, y-1/2, -z'
'x, -y-1/2, z-1/2'
'-x-1/2, y, z-1/2'

loop_
_atom_site_label
_atom_site_type_symbol
_atom_site_fract_x
_atom_site_fract_y
_atom_site_fract_z
_atom_site_U_iso_or_equiv
_atom_site_adp_type
_atom_site_occupancy
_atom_site_site_symmetry_order
_atom_site_calc_flag
_atom_site_refinement_flags_posn
_atom_site_refinement_flags_adp
_atom_site_refinement_flags_occupancy
_atom_site_disorder_assembly
_atom_site_disorder_group
C1 C 0.33016(8) 0.65387(14) 0.83399(9) 0.0160(4) Uani 1 1 d . . . . .
C2 C 0.44508(8) 0.65657(17) 0.78210(10) 0.0253(5) Uani 1 1 d . . . . .
H2 H 0.4390 0.6820 0.7453 0.030 Uiso 1 1 calc R U . . .
C3 C 0.42318(8) 0.57571(15) 0.80515(10) 0.0237(5) Uani 1 1 d . . . . .
H3 H 0.4007 0.5366 0.7855 0.028 Uiso 1 1 calc R U . . .
C4 C 0.44079(9) 0.56342(16) 0.86312(11) 0.0255(5) Uani 1 1 d . . . . .
H4 H 0.4316 0.5167 0.8891 0.031 Uiso 1 1 calc R U . . .
C5 C 0.47500(8) 0.63610(17) 0.87323(11) 0.0265(5) Uani 1 1 d . . . . .
H5 H 0.4932 0.6453 0.9077 0.032 Uiso 1 1 calc R U . . .
C6 C 0.47762(8) 0.69133(17) 0.82494(11) 0.0267(5) Uani 1 1 d . . . . .
H6 H 0.4979 0.7439 0.8212 0.032 Uiso 1 1 calc R U . . .
C7 C 0.40376(8) 0.87158(14) 0.79717(10) 0.0200(4) Uani 1 1 d . . . . .
C8 C 0.44942(9) 0.91603(15) 0.80904(11) 0.0259(5) Uani 1 1 d . . . . .
C9 C 0.44719(11) 1.0015(2) 0.90347(13) 0.0433(7) Uani 1 1 d . . . . .
H9A H 0.4548 1.0585 0.8837 0.065 Uiso 1 1 calc R U . . .
H9B H 0.4617 1.0028 0.9420 0.065 Uiso 1 1 calc R U . . .
H9C H 0.4109 0.9941 0.9063 0.065 Uiso 1 1 calc R U . . .
C10 C 0.46929(10) 0.92216(18) 0.86981(12) 0.0347(6) Uani 1 1 d . . . . .
H10 H 0.4589 0.8653 0.8900 0.042 Uiso 1 1 calc R U . . .
C11 C 0.52654(11) 0.9266(2) 0.87279(17) 0.0526(9) Uani 1 1 d . . . . .
H11A H 0.5408 0.8770 0.8501 0.079 Uiso 1 1 calc R U . . .
H11B H 0.5373 0.9208 0.9128 0.079 Uiso 1 1 calc R U . . .
H11C H 0.5380 0.9848 0.8574 0.079 Uiso 1 1 calc R U . . .
C12 C 0.47603(9) 0.95316(16) 0.76340(13) 0.0316(6) Uani 1 1 d . . . . .
H12 H 0.5067 0.9837 0.7706 0.038 Uiso 1 1 calc R U . . .
C13 C 0.45867(9) 0.94636(16) 0.70796(12) 0.0317(6) Uani 1 1 d . . . . .
H13 H 0.4774 0.9719 0.6774 0.038 Uiso 1 1 calc R U . . .
C14 C 0.41416(9) 0.90249(16) 0.69675(11) 0.0273(5) Uani 1 1 d . . . . .
H14 H 0.4028 0.8976 0.6583 0.033 Uiso 1 1 calc R U . . .
C15 C 0.38554(8) 0.86506(15) 0.74100(10) 0.0219(5) Uani 1 1 d . . . . .
C16 C 0.30071(10) 0.88837(19) 0.69702(12) 0.0357(6) Uani 1 1 d . . . . .
H16A H 0.2975 0.9429 0.7208 0.054 Uiso 1 1 calc R U . . .
H16B H 0.2678 0.8605 0.6919 0.054 Uiso 1 1 calc R U . . .
H16C H 0.3144 0.9050 0.6595 0.054 Uiso 1 1 calc R U . . .
C17 C 0.33585(8) 0.82069(16) 0.72649(10) 0.0238(5) Uani 1 1 d . . . . .
H17 H 0.3198 0.8013 0.7632 0.029 Uiso 1 1 calc R U . . .
C18 C 0.34280(10) 0.73610(19) 0.68909(11) 0.0328(6) Uani 1 1 d . . . . .
H18A H 0.3623 0.7519 0.6550 0.049 Uiso 1 1 calc R U . . .
H18B H 0.3100 0.7129 0.6774 0.049 Uiso 1 1 calc R U . . .
H18C H 0.3605 0.6894 0.7110 0.049 Uiso 1 1 calc R U . . .
C19 C 0.32448(9) 0.96595(15) 0.85009(11) 0.0238(5) Uani 1 1 d . . . . .
H19A H 0.3502 0.9942 0.8261 0.036 Uiso 1 1 calc R U . . .
H19B H 0.3170 1.0055 0.8827 0.036 Uiso 1 1 calc R U . . .
H19C H 0.2941 0.9568 0.8274 0.036 Uiso 1 1 calc R U . . .
C20 C 0.34328(7) 0.87489(14) 0.87185(9) 0.0166(4) Uani 1 1 d . . . . .
C21 C 0.32053(8) 0.84231(14) 0.92262(9) 0.0164(4) Uani 1 1 d . . . . .
C22 C 0.34050(7) 0.77505(14) 0.95965(9) 0.0157(4) Uani 1 1 d . . . . .
C23 C 0.32084(9) 0.77437(16) 1.02055(10) 0.0239(5) Uani 1 1 d . . . . .
H23A H 0.2917 0.7342 1.0229 0.036 Uiso 1 1 calc R U . . .
H23B H 0.3111 0.8360 1.0316 0.036 Uiso 1 1 calc R U . . .
H23C H 0.3470 0.7524 1.0465 0.036 Uiso 1 1 calc R U . . .
C24 C 0.39399(8) 0.65137(15) 0.98368(9) 0.0182(4) Uani 1 1 d . . . . .
C25 C 0.44033(8) 0.66934(16) 1.01031(10) 0.0229(5) Uani 1 1 d . . . . .
C26 C 0.44841(12) 0.8299(2) 1.04590(19) 0.0596(11) Uani 1 1 d . . . . .
H26A H 0.4125 0.8401 1.0407 0.089 Uiso 1 1 calc R U . . .
H26B H 0.4664 0.8870 1.0401 0.089 Uiso 1 1 calc R U . . .
H26C H 0.4546 0.8076 1.0848 0.089 Uiso 1 1 calc R U . . .
C27 C 0.46653(9) 0.76006(18) 1.00263(12) 0.0322(6) Uani 1 1 d . . . . .
H27 H 0.4580 0.7832 0.9636 0.039 Uiso 1 1 calc R U . . .
C28 C 0.52370(10) 0.7544(3) 1.00657(15) 0.0481(8) Uani 1 1 d . . . . .
H28A H 0.5335 0.7416 1.0462 0.072 Uiso 1 1 calc R U . . .
H28B H 0.5383 0.8123 0.9945 0.072 Uiso 1 1 calc R U . . .
H28C H 0.5358 0.7059 0.9815 0.072 Uiso 1 1 calc R U . . .
C29 C 0.46141(9) 0.60238(18) 1.04479(10) 0.0302(5) Uani 1 1 d . . . . .
H29 H 0.4927 0.6134 1.0628 0.036 Uiso 1 1 calc R U . . .
C30 C 0.43772(10) 0.52020(18) 1.05336(11) 0.0343(6) Uani 1 1 d . . . . .
H30 H 0.4532 0.4745 1.0759 0.041 Uiso 1 1 calc R U . . .
C31 C 0.39165(10) 0.50489(17) 1.02916(11) 0.0310(6) Uani 1 1 d . . . . .
H31 H 0.3751 0.4489 1.0362 0.037 Uiso 1 1 calc R U . . .
C32 C 0.36853(9) 0.56982(15) 0.99443(9) 0.0217(4) Uani 1 1 d . . . . .
C33 C 0.28010(10) 0.52525(18) 1.01856(11) 0.0329(6) Uani 1 1 d . . . . .
H33A H 0.2907 0.4687 1.0371 0.049 Uiso 1 1 calc R U . . .
H33B H 0.2466 0.5174 1.0024 0.049 Uiso 1 1 calc R U . . .
H33C H 0.2795 0.5742 1.0469 0.049 Uiso 1 1 calc R U . . .
C34 C 0.31684(9) 0.54924(15) 0.97065(10) 0.0226(5) Uani 1 1 d . . . . .
H34 H 0.3043 0.6051 0.9510 0.027 Uiso 1 1 calc R U . . .
C35 C 0.31890(10) 0.47287(16) 0.92641(11) 0.0310(5) Uani 1 1 d . . . . .
H35A H 0.3414 0.4902 0.8951 0.046 Uiso 1 1 calc R U . . .
H35B H 0.2853 0.4620 0.9111 0.046 Uiso 1 1 calc R U . . .
H35C H 0.3313 0.4174 0.9447 0.046 Uiso 1 1 calc R U . . .
C36 C 0.36133(9) 0.20387(15) 0.75582(10) 0.0239(5) Uani 1 1 d . . . . .
C37 C 0.40794(10) 0.16691(18) 0.76732(12) 0.0311(5) Uani 1 1 d . . . . .
H37 H 0.4162 0.1083 0.7533 0.037 Uiso 1 1 calc R U . . .
C38 C 0.44249(10) 0.21536(19) 0.79925(12) 0.0334(6) Uani 1 1 d . . . . .
H38 H 0.4746 0.1903 0.8065 0.040 Uiso 1 1 calc R U . . .
C39 C 0.43055(10) 0.29931(19) 0.82048(12) 0.0340(6) Uani 1 1 d . . . . .
H39 H 0.4546 0.3327 0.8418 0.041 Uiso 1 1 calc R U . . .
C40 C 0.38332(11) 0.33582(18) 0.81090(12) 0.0334(6) Uani 1 1 d . . . . .
H40 H 0.3749 0.3935 0.8263 0.040 Uiso 1 1 calc R U . . .
C41 C 0.34843(9) 0.28810(16) 0.77880(10) 0.0248(5) Uani 1 1 d . . . . .
C42 C 0.28983(11) 0.41279(17) 0.76915(13) 0.0355(6) Uani 1 1 d . . . . .
H42A H 0.3068 0.4419 0.8021 0.043 Uiso 1 1 calc R U . . .
H42B H 0.2534 0.4231 0.7731 0.043 Uiso 1 1 calc R U . . .
C43 C 0.30792(11) 0.45412(18) 0.71464(13) 0.0387(7) Uani 1 1 d . . . . .
H43A H 0.3004 0.5199 0.7140 0.046 Uiso 1 1 calc R U . . .
H43B H 0.3445 0.4461 0.7109 0.046 Uiso 1 1 calc R U . . .
C44 C 0.3044(5) 0.4194(9) 0.6179(7) 0.032(3) Uani 0.518(5) 1 d . . P A 1
H44A H 0.3171 0.4821 0.6138 0.038 Uiso 0.518(5) 1 calc R U P A 1
H44B H 0.2799 0.4078 0.5869 0.038 Uiso 0.518(5) 1 calc R U P A 1
C45 C 0.3466(2) 0.3532(4) 0.6143(2) 0.0323(13) Uani 0.518(5) 1 d . . P A 1
H45A H 0.3612 0.3538 0.5753 0.039 Uiso 0.518(5) 1 calc R U P A 1
H45B H 0.3731 0.3696 0.6420 0.039 Uiso 0.518(5) 1 calc R U P A 1
C47 C 0.34367(10) 0.12470(18) 0.66842(12) 0.0340(6) Uani 1 1 d . . . . .
H47A H 0.3693 0.0792 0.6747 0.041 Uiso 0.518(5) 1 d R U P A .
H47B H 0.3163 0.0967 0.6476 0.041 Uiso 0.518(5) 1 d R U P . .
H47C H 0.3213 0.0776 0.6549 0.041 Uiso 0.482(5) 1 d R U P . .
H47D H 0.3765 0.0980 0.6734 0.041 Uiso 0.482(5) 1 d R U P . .
C48 C 0.2959(2) 0.3175(4) 0.5800(2) 0.0390(16) Uani 0.482(5) 1 d . . P A 2
H48A H 0.3163 0.3112 0.5448 0.047 Uiso 0.482(5) 1 calc R U P A 2
H48B H 0.2608 0.3282 0.5682 0.047 Uiso 0.482(5) 1 calc DR U P A 2
N1 N 0.37764(7) 0.82905(11) 0.84364(8) 0.0164(3) Uani 1 1 d . . . . .
N2 N 0.37385(6) 0.71475(11) 0.94281(7) 0.0147(3) Uani 1 1 d . . . . .
O1 O 0.28970(5) 0.62733(10) 0.81707(7) 0.0204(3) Uani 1 1 d . . . . .
O2 O 0.32568(6) 0.15904(11) 0.72320(7) 0.0270(4) Uani 1 1 d . . . . .
O3 O 0.30001(7) 0.31660(11) 0.76933(8) 0.0275(4) Uani 1 1 d . . . . .
O4 O 0.28262(7) 0.40909(14) 0.66881(8) 0.0396(5) Uani 1 1 d . . . . .
O5 O 0.29864(17) 0.2349(3) 0.61246(16) 0.0330(12) Uani 0.482(5) 1 d . . P A 2
O6 O 0.32732(14) 0.2660(3) 0.62711(15) 0.0281(10) Uani 0.518(5) 1 d . . P A 1
Na1 Na 0.2500 0.7500 0.86245(5) 0.0178(2) Uani 1 2 d S T P . .
Na2 Na 0.2500 0.2500 0.69542(6) 0.0289(3) Uani 1 2 d S T P A .
Re1 Re 0.39352(2) 0.68648(2) 0.85476(2) 0.01417(3) Uani 1 1 d . . . . .
C46 C 0.3644(3) 0.1987(8) 0.6357(4) 0.0331(19) Uani 0.518(5) 1 d . . P A 1
H46A H 0.3927 0.2247 0.6559 0.040 Uiso 0.518(5) 1 d R U P A 1
H46B H 0.3762 0.1766 0.5989 0.040 Uiso 0.518(5) 1 d R U P A 1
C49 C 0.3470(4) 0.2028(8) 0.6224(4) 0.036(2) Uani 0.482(5) 1 d . . P A 2
H49A H 0.3683 0.2514 0.6362 0.044 Uiso 0.482(5) 1 d R U P A 2
H49B H 0.3611 0.1793 0.5871 0.044 Uiso 0.482(5) 1 d R U P A 2
C50 C 0.3139(6) 0.3967(10) 0.6134(7) 0.041(4) Uani 0.482(5) 1 d . . P A 2
H50A H 0.3115 0.4522 0.5896 0.050 Uiso 0.482(5) 1 calc R U P A 2
H50B H 0.3495 0.3877 0.6236 0.050 Uiso 0.482(5) 1 calc R U P A 2
C51 C 0.29178(15) 0.2768(2) 0.40821(17) 0.0612(11) Uani 1 1 d . . . . .
H51A H 0.2787 0.3253 0.3829 0.073 Uiso 1 1 calc R U . B 1
H51B H 0.2985 0.2243 0.3830 0.073 Uiso 1 1 calc R U . B 1
C52 C 0.3451(2) 0.3112(4) 0.4281(2) 0.0406(9) Uani 0.563(5) 1 d . . P C 1
H52A H 0.3603 0.2661 0.4535 0.061 Uiso 0.563(5) 1 calc R U P C 1
H52B H 0.3416 0.3689 0.4486 0.061 Uiso 0.563(5) 1 calc R U P C 1
H52C H 0.3665 0.3200 0.3944 0.061 Uiso 0.563(5) 1 calc R U P C 1
O7 O 0.2500 0.2500 0.44287(14) 0.0837(15) Uani 1 2 d DS TU P C .
C53 C 0.3210(2) 0.3021(5) 0.4654(3) 0.0406(9) Uani 0.437(5) 1 d D U P C 2
H53A H 0.3020 0.3478 0.4868 0.061 Uiso 0.437(5) 1 calc DR U P C 2
H53B H 0.3540 0.3263 0.4557 0.061 Uiso 0.437(5) 1 calc DR U P C 2
H53C H 0.3249 0.2476 0.4891 0.061 Uiso 0.437(5) 1 calc DR U P C 2
H21 H 0.2969(10) 0.8818(18) 0.9381(11) 0.023(7) Uiso 1 1 d . . . . .

loop_
_atom_site_aniso_label
_atom_site_aniso_U_11
_atom_site_aniso_U_22
_atom_site_aniso_U_33
_atom_site_aniso_U_23
_atom_site_aniso_U_13
_atom_site_aniso_U_12
C1 0.0192(10) 0.0132(9) 0.0155(9) -0.0008(8) 0.0029(8) 0.0038(8)
C2 0.0190(11) 0.0329(12) 0.0238(11) -0.0020(10) 0.0063(9) 0.0062(9)
C3 0.0189(10) 0.0210(11) 0.0311(12) -0.0118(9) 0.0011(9) 0.0044(9)
C4 0.0228(11) 0.0209(11) 0.0329(13) 0.0016(10) 0.0030(9) 0.0113(9)
C5 0.0158(10) 0.0320(13) 0.0316(12) -0.0092(10) -0.0032(9) 0.0119(9)
C6 0.0132(10) 0.0275(12) 0.0394(14) -0.0069(10) 0.0055(9) 0.0025(9)
C7 0.0153(10) 0.0145(10) 0.0303(12) 0.0059(9) 0.0033(8) 0.0012(8)
C8 0.0190(11) 0.0167(10) 0.0420(14) 0.0052(10) 0.0012(10) -0.0030(8)
C9 0.0361(15) 0.0505(18) 0.0433(16) -0.0045(14) -0.0020(13) -0.0181(13)
C10 0.0291(13) 0.0294(13) 0.0455(15) 0.0075(12) -0.0100(11) -0.0146(11)
C11 0.0335(16) 0.0420(17) 0.082(2) -0.0007(17) -0.0234(16) -0.0097(13)
C12 0.0184(11) 0.0219(12) 0.0545(17) 0.0100(11) 0.0057(11) -0.0039(9)
C13 0.0253(12) 0.0217(12) 0.0480(16) 0.0124(11) 0.0150(11) 0.0020(10)
C14 0.0247(12) 0.0243(11) 0.0329(13) 0.0112(10) 0.0091(10) 0.0029(9)
C15 0.0169(10) 0.0189(10) 0.0298(12) 0.0077(9) 0.0047(9) 0.0007(8)
C16 0.0264(13) 0.0409(15) 0.0399(15) 0.0147(12) -0.0058(11) 0.0006(11)
C17 0.0194(11) 0.0302(12) 0.0218(11) 0.0093(9) 0.0004(9) -0.0020(9)
C18 0.0320(13) 0.0399(15) 0.0264(12) 0.0038(11) -0.0029(10) -0.0078(11)
C19 0.0225(11) 0.0140(10) 0.0347(13) 0.0047(9) -0.0013(9) 0.0009(8)
C20 0.0126(9) 0.0118(9) 0.0252(10) -0.0011(8) -0.0029(8) -0.0015(7)
C21 0.0134(9) 0.0145(9) 0.0213(10) -0.0023(8) -0.0013(8) 0.0021(8)
C22 0.0126(9) 0.0153(9) 0.0192(10) -0.0029(8) -0.0026(8) -0.0020(7)
C23 0.0208(11) 0.0293(12) 0.0217(11) -0.0020(9) 0.0002(9) 0.0054(9)
C24 0.0183(10) 0.0186(10) 0.0177(10) -0.0008(8) -0.0039(8) 0.0060(8)
C25 0.0193(11) 0.0272(11) 0.0222(11) -0.0044(9) -0.0055(9) 0.0049(9)
C26 0.0315(16) 0.0452(18) 0.102(3) -0.0352(19) -0.0007(17) -0.0067(13)
C27 0.0237(12) 0.0358(14) 0.0371(14) 0.0005(11) -0.0134(10) -0.0060(11)
C28 0.0259(14) 0.064(2) 0.0539(19) -0.0182(17) -0.0029(13) -0.0099(14)
C29 0.0245(12) 0.0404(14) 0.0256(12) -0.0049(10) -0.0107(10) 0.0118(11)
C30 0.0406(15) 0.0329(14) 0.0294(13) 0.0036(11) -0.0133(11) 0.0180(12)
C31 0.0414(15) 0.0210(11) 0.0305(13) 0.0058(10) -0.0106(11) 0.0061(10)
C32 0.0268(11) 0.0178(10) 0.0205(10) 0.0009(9) -0.0062(9) 0.0049(9)
C33 0.0328(13) 0.0324(13) 0.0337(14) 0.0159(11) -0.0042(11) -0.0028(11)
C34 0.0270(11) 0.0167(10) 0.0242(11) 0.0078(9) -0.0056(9) -0.0030(9)
C35 0.0392(14) 0.0200(11) 0.0338(13) 0.0032(10) -0.0090(11) -0.0061(10)
C36 0.0262(12) 0.0191(11) 0.0265(12) 0.0023(9) -0.0006(9) -0.0010(9)
C37 0.0276(12) 0.0281(12) 0.0377(14) 0.0009(11) 0.0036(11) 0.0050(10)
C38 0.0236(12) 0.0428(15) 0.0339(14) 0.0048(12) 0.0021(10) 0.0022(11)
C39 0.0312(14) 0.0392(15) 0.0317(13) 0.0004(11) -0.0060(11) -0.0049(11)
C40 0.0403(15) 0.0262(12) 0.0336(14) -0.0053(11) -0.0093(11) 0.0026(11)
C41 0.0301(12) 0.0202(11) 0.0240(11) 0.0016(9) -0.0037(9) 0.0030(9)
C42 0.0391(15) 0.0191(12) 0.0484(16) -0.0053(11) -0.0105(12) 0.0109(10)
C43 0.0354(14) 0.0253(13) 0.0556(18) 0.0057(12) -0.0176(13) 0.0002(11)
C44 0.026(4) 0.035(6) 0.033(4) 0.009(4) -0.012(3) -0.008(4)
C45 0.026(3) 0.044(3) 0.026(3) 0.003(2) -0.005(2) -0.005(2)
C47 0.0355(14) 0.0247(12) 0.0419(15) -0.0148(11) 0.0016(12) 0.0020(11)
C48 0.045(3) 0.051(4) 0.021(3) 0.013(2) 0.001(2) -0.006(3)
N1 0.0142(8) 0.0114(8) 0.0235(9) 0.0026(7) 0.0000(7) -0.0010(6)
N2 0.0133(8) 0.0130(8) 0.0179(8) 0.0006(7) -0.0031(7) 0.0001(6)
O1 0.0148(7) 0.0205(7) 0.0258(8) -0.0035(6) -0.0025(6) -0.0015(6)
O2 0.0282(9) 0.0194(8) 0.0333(9) -0.0051(7) 0.0011(7) -0.0006(7)
O3 0.0334(9) 0.0184(8) 0.0307(9) -0.0025(7) -0.0087(7) 0.0084(7)
O4 0.0345(10) 0.0476(12) 0.0367(10) 0.0169(9) -0.0125(8) -0.0114(9)
O5 0.041(3) 0.039(2) 0.0190(18) 0.0000(16) 0.0027(17) -0.005(2)
O6 0.025(2) 0.036(2) 0.0224(17) -0.0079(15) -0.0030(14) -0.0041(17)
Na1 0.0157(5) 0.0185(6) 0.0193(6) 0.000 0.000 0.0008(5)
Na2 0.0344(7) 0.0331(7) 0.0192(6) 0.000 0.000 0.0078(6)
Re1 0.01156(5) 0.01230(5) 0.01865(5) -0.00046(3) -0.00042(3) 0.00184(3)
C46 0.039(5) 0.043(4) 0.017(4) -0.015(3) 0.002(3) 0.003(4)
C49 0.061(7) 0.034(4) 0.015(4) -0.006(3) 0.007(4) -0.002(5)
C50 0.046(8) 0.044(8) 0.033(5) 0.026(5) 0.004(4) -0.002(6)
C51 0.075(3) 0.0331(16) 0.075(3) -0.0198(17) -0.046(2) 0.0204(17)
C52 0.044(2) 0.038(2) 0.040(2) -0.0055(19) -0.0073(17) 0.0033(19)
O7 0.165(4) 0.060(2) 0.0262(16) 0.000 0.000 0.066(3)
C53 0.044(2) 0.038(2) 0.040(2) -0.0055(19) -0.0073(17) 0.0033(19)

loop_
_atom_type_symbol
_atom_type_description
_atom_type_scat_dispersion_real
_atom_type_scat_dispersion_imag
_atom_type_scat_source
C C 0.0034 0.0017 'Calculated using XDISP in WinGX (Farrugia, 1999)'
H H 0.0000 0.0000 'Calculated using XDISP in WinGX (Farrugia, 1999)'
N N 0.0065 0.0035 'Calculated using XDISP in WinGX (Farrugia, 1999)'
O O 0.0115 0.0064 'Calculated using XDISP in WinGX (Farrugia, 1999)'
Na Na 0.0389 0.0265 'Calculated using XDISP in WinGX (Farrugia, 1999)'
Re Re -1.0625 7.5606 'Calculated using XDISP in WinGX (Farrugia, 1999)'

loop_
_geom_angle_atom_site_label_1
_geom_angle_atom_site_label_2
_geom_angle_atom_site_label_3
_geom_angle
_geom_angle_site_symmetry_1
_geom_angle_site_symmetry_3
O1 C1 Re1 174.77(17) . .
O1 C1 Na1 62.24(11) . .
Re1 C1 Na1 122.85(10) . .
C6 C2 C3 106.6(2) . .
C6 C2 Re1 76.86(13) . .
C3 C2 Re1 68.05(12) . .
C6 C2 H2 126.7 . .
C3 C2 H2 126.7 . .
Re1 C2 H2 120.2 . .
C2 C3 C4 108.8(2) . .
C2 C3 Re1 73.83(13) . .
C4 C3 Re1 73.24(12) . .
C2 C3 H3 125.6 . .
C4 C3 H3 125.6 . .
Re1 C3 H3 119.1 . .
C5 C4 C3 105.6(2) . .
C5 C4 Re1 76.49(13) . .
C3 C4 Re1 68.24(12) . .
C5 C4 H4 127.2 . .
C3 C4 H4 127.2 . .
Re1 C4 H4 120.0 . .
C6 C5 C4 109.7(2) . .
C6 C5 Re1 73.29(13) . .
C4 C5 Re1 67.14(12) . .
C6 C5 H5 125.1 . .
C4 C5 H5 125.1 . .
Re1 C5 H5 126.0 . .
C5 C6 C2 109.1(2) . .
C5 C6 Re1 72.24(13) . .
C2 C6 Re1 67.17(12) . .
C5 C6 H6 125.4 . .
C2 C6 H6 125.4 . .
Re1 C6 H6 126.7 . .
C15 C7 C8 121.0(2) . .
C15 C7 N1 120.50(19) . .
C8 C7 N1 118.4(2) . .
C12 C8 C7 118.3(2) . .
C12 C8 C10 120.8(2) . .
C7 C8 C10 120.9(2) . .
C10 C9 H9A 109.5 . .
C10 C9 H9B 109.5 . .
H9A C9 H9B 109.5 . .
C10 C9 H9C 109.5 . .
H9A C9 H9C 109.5 . .
H9B C9 H9C 109.5 . .
C8 C10 C9 113.0(2) . .
C8 C10 C11 113.2(3) . .
C9 C10 C11 109.3(2) . .
C8 C10 H10 107.0 . .
C9 C10 H10 107.0 . .
C11 C10 H10 107.0 . .
C10 C11 H11A 109.5 . .
C10 C11 H11B 109.5 . .
H11A C11 H11B 109.5 . .
C10 C11 H11C 109.5 . .
H11A C11 H11C 109.5 . .
H11B C11 H11C 109.5 . .
C13 C12 C8 121.1(2) . .
C13 C12 H12 119.4 . .
C8 C12 H12 119.4 . .
C12 C13 C14 120.2(2) . .
C12 C13 H13 119.9 . .
C14 C13 H13 119.9 . .
C13 C14 C15 121.1(2) . .
C13 C14 H14 119.4 . .
C15 C14 H14 119.4 . .
C14 C15 C7 118.2(2) . .
C14 C15 C17 118.9(2) . .
C7 C15 C17 122.82(19) . .
C17 C16 H16A 109.5 . .
C17 C16 H16B 109.5 . .
H16A C16 H16B 109.5 . .
C17 C16 H16C 109.5 . .
H16A C16 H16C 109.5 . .
H16B C16 H16C 109.5 . .
C15 C17 C18 111.8(2) . .
C15 C17 C16 110.9(2) . .
C18 C17 C16 110.4(2) . .
C15 C17 H17 107.9 . .
C18 C17 H17 107.9 . .
C16 C17 H17 107.9 . .
C17 C18 H18A 109.5 . .
C17 C18 H18B 109.5 . .
H18A C18 H18B 109.5 . .
C17 C18 H18C 109.5 . .
H18A C18 H18C 109.5 . .
H18B C18 H18C 109.5 . .
C20 C19 H19A 109.5 . .
C20 C19 H19B 109.5 . .
H19A C19 H19B 109.5 . .
C20 C19 H19C 109.5 . .
H19A C19 H19C 109.5 . .
H19B C19 H19C 109.5 . .
N1 C20 C21 122.96(19) . .
N1 C20 C19 121.1(2) . .
C21 C20 C19 115.89(19) . .
N1 C20 Na1 102.76(13) . .
C21 C20 Na1 60.86(11) . .
C19 C20 Na1 103.52(13) . .
C20 C21 C22 125.78(19) . .
C20 C21 Na1 92.06(13) . .
C22 C21 Na1 103.06(13) . .
C20 C21 H21 113.8(16) . .
C22 C21 H21 117.1(16) . .
Na1 C21 H21 92.4(16) . .
N2 C22 C21 122.93(19) . .
N2 C22 C23 120.63(19) . .
C21 C22 C23 116.43(18) . .
C22 C23 H23A 109.5 . .
C22 C23 H23B 109.5 . .
H23A C23 H23B 109.5 . .
C22 C23 H23C 109.5 . .
H23A C23 H23C 109.5 . .
H23B C23 H23C 109.5 . .
C32 C24 C25 120.5(2) . .
C32 C24 N2 119.51(18) . .
C25 C24 N2 119.9(2) . .
C29 C25 C24 118.5(2) . .
C29 C25 C27 120.3(2) . .
C24 C25 C27 121.2(2) . .
C27 C26 H26A 109.5 . .
C27 C26 H26B 109.5 . .
H26A C26 H26B 109.5 . .
C27 C26 H26C 109.5 . .
H26A C26 H26C 109.5 . .
H26B C26 H26C 109.5 . .
C25 C27 C26 111.7(2) . .
C25 C27 C28 113.9(2) . .
C26 C27 C28 108.3(2) . .
C25 C27 H27 107.6 . .
C26 C27 H27 107.6 . .
C28 C27 H27 107.6 . .
C27 C28 H28A 109.5 . .
C27 C28 H28B 109.5 . .
H28A C28 H28B 109.5 . .
C27 C28 H28C 109.5 . .
H28A C28 H28C 109.5 . .
H28B C28 H28C 109.5 . .
C30 C29 C25 121.3(2) . .
C30 C29 H29 119.3 . .
C25 C29 H29 119.3 . .
C31 C30 C29 119.7(2) . .
C31 C30 H30 120.1 . .
C29 C30 H30 120.1 . .
C30 C31 C32 121.5(2) . .
C30 C31 H31 119.3 . .
C32 C31 H31 119.3 . .
C31 C32 C24 118.4(2) . .
C31 C32 C34 118.5(2) . .
C24 C32 C34 123.14(19) . .
C34 C33 H33A 109.5 . .
C34 C33 H33B 109.5 . .
H33A C33 H33B 109.5 . .
C34 C33 H33C 109.5 . .
H33A C33 H33C 109.5 . .
H33B C33 H33C 109.5 . .
C32 C34 C35 111.1(2) . .
C32 C34 C33 111.34(19) . .
C35 C34 C33 110.3(2) . .
C32 C34 H34 108.0 . .
C35 C34 H34 108.0 . .
C33 C34 H34 108.0 . .
C34 C35 H35A 109.5 . .
C34 C35 H35B 109.5 . .
H35A C35 H35B 109.5 . .
C34 C35 H35C 109.5 . .
H35A C35 H35C 109.5 . .
H35B C35 H35C 109.5 . .
C37 C36 O2 122.5(2) . .
C37 C36 C41 119.8(2) . .
O2 C36 C41 117.7(2) . .
C38 C37 C36 120.1(2) . .
C38 C37 H37 120.0 . .
C36 C37 H37 120.0 . .
C39 C38 C37 120.3(2) . .
C39 C38 H38 119.9 . .
C37 C38 H38 119.9 . .
C38 C39 C40 120.2(3) . .
C38 C39 H39 119.9 . .
C40 C39 H39 119.9 . .
C41 C40 C39 120.1(2) . .
C41 C40 H40 120.0 . .
C39 C40 H40 120.0 . .
O3 C41 C40 124.3(2) . .
O3 C41 C36 116.2(2) . .
C40 C41 C36 119.5(2) . .
O3 C42 C43 110.0(2) . .
O3 C42 H42A 109.7 . .
C43 C42 H42A 109.7 . .
O3 C42 H42B 109.7 . .
C43 C42 H42B 109.7 . .
H42A C42 H42B 108.2 . .
O4 C43 C42 107.2(2) . .
O4 C43 H43A 110.3 . .
C42 C43 H43A 110.3 . .
O4 C43 H43B 110.3 . .
C42 C43 H43B 110.3 . .
H43A C43 H43B 108.5 . .
O4 C44 C45 107.8(10) . .
O4 C44 H44A 110.1 . .
C45 C44 H44A 110.1 . .
O4 C44 H44B 110.1 . .
C45 C44 H44B 110.1 . .
H44A C44 H44B 108.5 . .
O6 C45 C44 107.8(7) . .
O6 C45 H45A 110.1 . .
C44 C45 H45A 110.1 . .
O6 C45 H45B 110.1 . .
C44 C45 H45B 110.1 . .
H45A C45 H45B 108.5 . .
C46 C47 O2 109.2(4) . .
O2 C47 C49 111.3(4) . .
C46 C47 H47A 109.3 . .
O2 C47 H47A 110.0 . .
C49 C47 H47A 124.6 . .
C46 C47 H47B 110.3 . .
O2 C47 H47B 109.7 . .
C49 C47 H47B 90.7 . .
H47A C47 H47B 108.2 . .
C46 C47 H47C 127.4 . .
O2 C47 H47C 109.2 . .
C49 C47 H47C 109.7 . .
H47A C47 H47C 89.4 . .
H47B C47 H47C 21.1 . .
C46 C47 H47D 91.3 . .
O2 C47 H47D 109.5 . .
C49 C47 H47D 109.1 . .
H47A C47 H47D 20.2 . .
H47B C47 H47D 124.8 . .
H47C C47 H47D 108.0 . .
C50 C48 O5 111.9(7) . .
C50 C48 Na2 85.7(7) . .
O5 C48 Na2 45.1(2) . .
C50 C48 H48A 109.2 . .
O5 C48 H48A 109.2 . .
Na2 C48 H48A 154.4 . .
C50 C48 H48B 109.2 . .
O5 C48 H48B 109.2 . .
Na2 C48 H48B 85.3 . .
H48A C48 H48B 107.9 . .
C20 N1 C7 119.57(18) . .
C20 N1 Re1 125.21(14) . .
C7 N1 Re1 114.86(13) . .
C22 N2 C24 119.53(18) . .
C22 N2 Re1 125.28(14) . .
C24 N2 Re1 114.43(13) . .
C1 O1 Na1 90.48(12) . .
C36 O2 C47 114.83(19) . .
C36 O2 Na2 116.17(13) . .
C47 O2 Na2 103.00(15) . .
C41 O3 C42 118.47(19) . .
C41 O3 Na2 121.02(14) . .
C42 O3 Na2 107.18(14) . .
C44 O4 C43 114.1(6) . .
C43 O4 C50 115.0(7) . .
C44 O4 Na2 117.8(6) . .
C43 O4 Na2 113.75(15) . .
C50 O4 Na2 106.0(6) . .
C49 O5 C48 115.0(6) . .
C49 O5 Na2 114.1(4) . .
C48 O5 Na2 109.1(3) . .
C45 O6 C46 114.2(6) . .
C45 O6 Na2 119.8(3) . .
C46 O6 Na2 113.8(5) . .
O1 Na1 O1 126.42(9) 2_565 .
O1 Na1 C1 131.55(7) 2_565 .
O1 Na1 C1 27.28(6) . .
O1 Na1 C1 27.28(6) 2_565 2_565
O1 Na1 C1 131.55(7) . 2_565
C1 Na1 C1 151.02(10) . 2_565
O1 Na1 C21 107.73(6) 2_565 2_565
O1 Na1 C21 99.28(6) . 2_565
C1 Na1 C21 115.01(6) . 2_565
C1 Na1 C21 80.55(6) 2_565 2_565
O1 Na1 C21 99.28(6) 2_565 .
O1 Na1 C21 107.73(6) . .
C1 Na1 C21 80.55(6) . .
C1 Na1 C21 115.01(6) 2_565 .
C21 Na1 C21 117.77(10) 2_565 .
O1 Na1 C20 97.18(5) 2_565 2_565
O1 Na1 C20 86.49(5) . 2_565
C1 Na1 C20 110.48(6) . 2_565
C1 Na1 C20 71.67(6) 2_565 2_565
C21 Na1 C20 27.08(6) 2_565 2_565
C21 Na1 C20 144.84(8) . 2_565
O1 Na1 C20 86.49(5) 2_565 .
O1 Na1 C20 97.17(5) . .
C1 Na1 C20 71.67(6) . .
C1 Na1 C20 110.48(6) 2_565 .
C21 Na1 C20 144.83(8) 2_565 .
C21 Na1 C20 27.07(6) . .
C20 Na1 C20 171.91(9) 2_565 .
O5 Na2 O5 68.6(2) 2 .
O5 Na2 O3 150.10(11) 2 .
O5 Na2 O3 108.90(13) . .
O5 Na2 O3 108.90(13) 2 2
O5 Na2 O3 150.10(11) . 2
O3 Na2 O3 87.79(10) . 2
O5 Na2 O2 73.46(11) 2 2
O5 Na2 O2 135.32(12) . 2
O3 Na2 O2 92.61(6) . 2
O3 Na2 O2 65.34(6) 2 2
O5 Na2 O2 135.32(12) 2 .
O5 Na2 O2 73.46(11) . .
O3 Na2 O2 65.34(6) . .
O3 Na2 O2 92.61(6) 2 .
O2 Na2 O2 150.10(10) 2 .
O5 Na2 O4 84.42(12) 2 .
O5 Na2 O4 72.50(12) . .
O3 Na2 O4 67.12(6) . .
O3 Na2 O4 137.38(7) 2 .
O2 Na2 O4 81.34(6) 2 .
O2 Na2 O4 105.95(6) . .
O5 Na2 O4 72.50(12) 2 2
O5 Na2 O4 84.42(12) . 2
O3 Na2 O4 137.38(7) . 2
O3 Na2 O4 67.12(6) 2 2
O2 Na2 O4 105.95(6) 2 2
O2 Na2 O4 81.34(6) . 2
O4 Na2 O4 152.13(11) . 2
O3 Na2 O6 156.34(9) . 2
O3 Na2 O6 87.73(9) 2 2
O2 Na2 O6 64.49(9) 2 2
O2 Na2 O6 138.10(10) . 2
O4 Na2 O6 101.67(10) . 2
O4 Na2 O6 60.32(10) 2 2
O3 Na2 O6 87.73(9) . .
O3 Na2 O6 156.34(9) 2 .
O2 Na2 O6 138.10(10) 2 .
O2 Na2 O6 64.50(9) . .
O4 Na2 O6 60.32(10) . .
O4 Na2 O6 101.67(10) 2 .
O6 Na2 O6 105.11(17) 2 .
O5 Na2 C48 25.76(15) 2 2
O5 Na2 C48 58.35(17) . 2
O3 Na2 C48 166.40(13) . 2
O3 Na2 C48 105.74(12) 2 2
O2 Na2 C48 94.37(13) 2 2
O2 Na2 C48 111.65(13) . 2
O4 Na2 C48 102.43(13) . 2
O4 Na2 C48 50.90(13) 2 2
O5 Na2 C48 58.35(17) 2 .
O5 Na2 C48 25.76(15) . .
O3 Na2 C48 105.74(12) . .
O3 Na2 C48 166.40(13) 2 .
O2 Na2 C48 111.65(13) 2 .
O2 Na2 C48 94.37(13) . .
O4 Na2 C48 50.90(13) . .
O4 Na2 C48 102.43(13) 2 .
C48 Na2 C48 60.8(2) 2 .
C1 Re1 C3 89.97(9) . .
C1 Re1 N1 92.39(8) . .
C3 Re1 N1 138.23(8) . .
C1 Re1 N2 94.43(8) . .
C3 Re1 N2 138.33(8) . .
N1 Re1 N2 83.04(7) . .
C1 Re1 C4 109.67(9) . .
C3 Re1 C4 38.52(9) . .
N1 Re1 C4 156.61(8) . .
N2 Re1 C4 102.28(8) . .
C1 Re1 C2 108.66(9) . .
C3 Re1 C2 38.12(9) . .
N1 Re1 C2 102.87(8) . .
N2 Re1 C2 155.71(8) . .
C4 Re1 C2 63.44(9) . .
C1 Re1 C5 145.93(9) . .
C3 Re1 C5 61.03(9) . .
N1 Re1 C5 120.90(8) . .
N2 Re1 C5 96.47(8) . .
C4 Re1 C5 36.37(9) . .
C2 Re1 C5 60.11(9) . .
C1 Re1 C6 144.62(9) . .
C3 Re1 C6 60.82(9) . .
N1 Re1 C6 97.05(8) . .
N2 Re1 C6 120.49(8) . .
C4 Re1 C6 60.45(9) . .
C2 Re1 C6 35.97(9) . .
C5 Re1 C6 34.47(9) . .
O6 C46 C47 109.5(7) . .
O6 C46 H46A 109.8 . .
C47 C46 H46A 109.9 . .
O6 C46 H46B 109.7 . .
C47 C46 H46B 109.8 . .
H46A C46 H46B 108.2 . .
O5 C49 C47 108.0(7) . .
O5 C49 H49A 110.3 . .
C47 C49 H49A 110.3 . .
O5 C49 H49B 110.0 . .
C47 C49 H49B 109.9 . .
H49A C49 H49B 108.4 . .
C48 C50 O4 110.8(11) . .
C48 C50 H50A 109.5 . .
O4 C50 H50A 109.5 . .
C48 C50 H50B 109.5 . .
O4 C50 H50B 109.5 . .
H50A C50 H50B 108.1 . .
O7 C51 C53 88.5(3) . .
O7 C51 C52 128.7(3) . .
O7 C51 H51A 105.1 . .
C52 C51 H51A 105.1 . .
O7 C51 H51B 105.1 . .
C52 C51 H51B 105.1 . .
H51A C51 H51B 105.9 . .
C51 C52 H52A 109.5 . .
C51 C52 H52B 109.5 . .
H52A C52 H52B 109.5 . .
C51 C52 H52C 109.5 . .
H52A C52 H52C 109.5 . .
H52B C52 H52C 109.5 . .
C51 O7 C51 111.4(3) 2 .
C51 C53 H53A 109.5 . .
C51 C53 H53B 109.5 . .
H53A C53 H53B 109.5 . .
C51 C53 H53C 109.5 . .
H53A C53 H53C 109.5 . .
H53B C53 H53C 109.5 . .

loop_
_geom_bond_atom_site_label_1
_geom_bond_atom_site_label_2
_geom_bond_distance
_geom_bond_site_symmetry_2
C1 O1 1.217(3) .
C1 Re1 1.827(2) .
C1 Na1 2.655(2) .
C2 C6 1.421(3) .
C2 C3 1.433(3) .
C2 Re1 2.230(2) .
C2 H2 0.9500 .
C3 C4 1.444(3) .
C3 Re1 2.153(2) .
C3 H3 0.9500 .
C4 C5 1.429(4) .
C4 Re1 2.220(2) .
C4 H4 0.9500 .
C5 C6 1.392(4) .
C5 Re1 2.342(2) .
C5 H5 0.9500 .
C6 Re1 2.356(2) .
C6 H6 0.9500 .
C7 C15 1.402(3) .
C7 C8 1.413(3) .
C7 N1 1.434(3) .
C8 C12 1.393(3) .
C8 C10 1.517(4) .
C9 C10 1.528(4) .
C9 H9A 0.9800 .
C9 H9B 0.9800 .
C9 H9C 0.9800 .
C10 C11 1.534(4) .
C10 H10 1.0000 .
C11 H11A 0.9800 .
C11 H11B 0.9800 .
C11 H11C 0.9800 .
C12 C13 1.378(4) .
C12 H12 0.9500 .
C13 C14 1.380(4) .
C13 H13 0.9500 .
C14 C15 1.399(3) .
C14 H14 0.9500 .
C15 C17 1.519(3) .
C16 C17 1.534(3) .
C16 H16A 0.9800 .
C16 H16B 0.9800 .
C16 H16C 0.9800 .
C17 C18 1.533(4) .
C17 H17 1.0000 .
C18 H18A 0.9800 .
C18 H18B 0.9800 .
C18 H18C 0.9800 .
C19 C20 1.521(3) .
C19 H19A 0.9800 .
C19 H19B 0.9800 .
C19 H19C 0.9800 .
C20 N1 1.317(3) .
C20 C21 1.416(3) .
C20 Na1 3.109(2) .
C21 C22 1.419(3) .
C21 Na1 2.717(2) .
C21 H21 0.93(3) .
C22 N2 1.319(3) .
C22 C23 1.515(3) .
C23 H23A 0.9800 .
C23 H23B 0.9800 .
C23 H23C 0.9800 .
C24 C32 1.404(3) .
C24 C25 1.412(3) .
C24 N2 1.440(3) .
C25 C29 1.393(3) .
C25 C27 1.520(3) .
C26 C27 1.521(4) .
C26 H26A 0.9800 .
C26 H26B 0.9800 .
C26 H26C 0.9800 .
C27 C28 1.534(4) .
C27 H27 1.0000 .
C28 H28A 0.9800 .
C28 H28B 0.9800 .
C28 H28C 0.9800 .
C29 C30 1.382(4) .
C29 H29 0.9500 .
C30 C31 1.374(4) .
C30 H30 0.9500 .
C31 C32 1.398(3) .
C31 H31 0.9500 .
C32 C34 1.520(3) .
C33 C34 1.530(3) .
C33 H33A 0.9800 .
C33 H33B 0.9800 .
C33 H33C 0.9800 .
C34 C35 1.529(3) .
C34 H34 1.0000 .
C35 H35A 0.9800 .
C35 H35B 0.9800 .
C35 H35C 0.9800 .
C36 C37 1.387(3) .
C36 O2 1.387(3) .
C36 C41 1.396(3) .
C37 C38 1.386(4) .
C37 H37 0.9500 .
C38 C39 1.371(4) .
C38 H38 0.9500 .
C39 C40 1.391(4) .
C39 H39 0.9500 .
C40 C41 1.388(4) .
C40 H40 0.9500 .
C41 O3 1.379(3) .
C42 O3 1.444(3) .
C42 C43 1.491(4) .
C42 H42A 0.9900 .
C42 H42B 0.9900 .
C43 O4 1.429(3) .
C43 H43A 0.9900 .
C43 H43B 0.9900 .
C44 O4 1.331(16) .
C44 C45 1.495(12) .
C44 H44A 0.9900 .
C44 H44B 0.9900 .
C45 O6 1.417(7) .
C45 H45A 0.9900 .
C45 H45B 0.9900 .
C47 C46 1.443(12) .
C47 O2 1.457(3) .
C47 C49 1.577(11) .
C47 H47A 0.9700 .
C47 H47B 0.9700 .
C47 H47C 0.9700 .
C47 H47D 0.9700 .
C48 C50 1.484(17) .
C48 O5 1.436(7) .
C48 Na2 3.123(5) .
C48 H48A 0.9900 .
C48 H48B 0.9900 .
N1 Re1 2.1598(17) .
N2 Re1 2.1615(17) .
O1 Na1 2.3491(16) .
O2 Na2 2.5133(17) .
O3 Na2 2.3934(19) .
O4 C50 1.552(16) .
O4 Na2 2.578(2) .
O5 C49 1.396(11) .
O5 Na2 2.343(4) .
O6 C46 1.417(10) .
O6 Na2 2.622(4) .
Na1 O1 2.3491(16) 2_565
Na1 C1 2.655(2) 2_565
Na1 C21 2.717(2) 2_565
Na1 C20 3.109(2) 2_565
Na2 O5 2.343(4) 2
Na2 O3 2.3934(19) 2
Na2 O2 2.5133(17) 2
Na2 O4 2.578(2) 2
Na2 O6 2.622(4) 2
Na2 C48 3.123(6) 2
C46 H46A 0.9700 .
C46 H46B 0.9700 .
C49 H49A 0.9700 .
C49 H49B 0.9700 .
C50 H50A 0.9900 .
C50 H50B 0.9900 .
C51 O7 1.435(5) .
C51 C53 1.591(7) .
C51 C52 1.584(6) .
C51 H51A 0.9900 .
C51 H51B 0.9900 .
C52 H52A 0.9800 .
C52 H52B 0.9800 .
C52 H52C 0.9800 .
O7 C51 1.435(5) 2
C53 H53A 0.9800 .
C53 H53B 0.9800 .
C53 H53C 0.9800 .
